data_4328229
loop_
_publ_author_name
'Zu-Jin Lin'
'Zhen Yang'
'Tian-Fu Liu'
'Yuan-Biao Huang'
'Rong Cao'

_publ_contact_author_address
;
State Key Laboratory of Structural Chemistry,
Fujian Institute of Research on the Structure of Matter,
Chinese Academy of Sciences, Fujian, Fuzhou 350002, PR China
;
_publ_contact_author_email linzujin@fjirsm.ac.cn
_publ_contact_author_fax +86-0591-83796710
_publ_contact_author_name 'Zujin Lin'
_publ_contact_author_phone +86-0591-83725186
_publ_section_title
;
 Microwave-Assisted Synthesis of a Series of Lanthanide Metal-Organic
 Frameworks and Gas Sorption Properties
;
_journal_name_full 'Inorganic Chemistry'
_journal_page_first 1813
_journal_page_last 1820
_journal_paper_doi 10.1021/ic202082w
_journal_volume 51
_journal_year 2012
_chemical_formula_sum 'C43 H25 Er2 O16 P2'
_chemical_formula_weight 1194.09
_chemical_name_systematic
; 
 ? 
;
_space_group_IT_number 13
_symmetry_cell_setting monoclinic
_symmetry_space_group_name_Hall '-P 2yc'
_symmetry_space_group_name_H-M 'P 1 2/c 1'
_atom_sites_solution_hydrogens geom
_atom_sites_solution_primary direct
_atom_sites_solution_secondary difmap
_audit_creation_method SHELXL-97
_cell_angle_alpha 90.00
_cell_angle_beta 107.501(4)
_cell_angle_gamma 90.00
_cell_formula_units_Z 2
_cell_length_a 14.4248(11)
_cell_length_b 10.4553(5)
_cell_length_c 23.4323(18)
_cell_measurement_reflns_used 10463
_cell_measurement_temperature 293(2)
_cell_measurement_theta_max 27.4778
_cell_measurement_theta_min 2.4460
_cell_volume 3370.4(4)
_computing_cell_refinement 'CrystalClear (Rigaku Inc., 2007)'
_computing_data_collection 'CrystalClear (Rigaku Inc., 2007)'
_computing_data_reduction 'CrystalClear (Rigaku Inc., 2007)'
_computing_structure_refinement 'SHELXL-97 (Sheldrick, 1997)'
_computing_structure_solution 'SHELXS-97 (Sheldrick, 1990)'
_diffrn_ambient_temperature 293(2)
_diffrn_detector_area_resol_mean 28.5714
_diffrn_measured_fraction_theta_full 0.994
_diffrn_measured_fraction_theta_max 0.994
_diffrn_measurement_device_type 'Saturn724+ (2x2 bin mode)'
_diffrn_measurement_method CCD_Profile_fitting
_diffrn_radiation_monochromator graphite
_diffrn_radiation_source 'fine-focus sealed tube'
_diffrn_radiation_type MoK\a
_diffrn_radiation_wavelength 0.71073
_diffrn_reflns_av_R_equivalents 0.0722
_diffrn_reflns_av_sigmaI/netI 0.0737
_diffrn_reflns_limit_h_max 18
_diffrn_reflns_limit_h_min -18
_diffrn_reflns_limit_k_max 13
_diffrn_reflns_limit_k_min -13
_diffrn_reflns_limit_l_max 30
_diffrn_reflns_limit_l_min -26
_diffrn_reflns_number 28609
_diffrn_reflns_theta_full 27.46
_diffrn_reflns_theta_max 27.46
_diffrn_reflns_theta_min 2.15
_diffrn_standards_number 8105
_exptl_absorpt_coefficient_mu 2.566
_exptl_absorpt_correction_T_max 0.7152
_exptl_absorpt_correction_T_min 0.6551
_exptl_absorpt_correction_type multi-scan
_exptl_crystal_colour pink
_exptl_crystal_density_diffrn 1.177
_exptl_crystal_description Prism
_exptl_crystal_F_000 1154
_exptl_crystal_size_max 0.18
_exptl_crystal_size_mid 0.16
_exptl_crystal_size_min 0.14
_platon_squeeze_details
;
;
_refine_diff_density_max 1.274
_refine_diff_density_min -2.164
_refine_diff_density_rms 0.227
_refine_ls_extinction_method none
_refine_ls_goodness_of_fit_ref 1.081
_refine_ls_hydrogen_treatment constr
_refine_ls_matrix_type full
_refine_ls_number_parameters 285
_refine_ls_number_reflns 7683
_refine_ls_number_restraints 0
_refine_ls_restrained_S_all 1.081
_refine_ls_R_factor_all 0.0707
_refine_ls_R_factor_gt 0.0590
_refine_ls_shift/su_max 0.000
_refine_ls_shift/su_mean 0.000
_refine_ls_structure_factor_coef Fsqd
_refine_ls_weighting_details 'calc w=1/[\s^2^(Fo^2^)+(0.1108P)^2^+7.4122P] where P=(Fo^2^+2Fc^2^)/3'
_refine_ls_weighting_scheme calc
_refine_ls_wR_factor_gt 0.1850
_refine_ls_wR_factor_ref 0.1941
_reflns_number_gt 6541
_reflns_number_total 7683
_reflns_threshold_expression >2sigma(I)
_cod_data_source_file ic202082w_si_003_08.cif
_cod_data_source_block Er
_cod_database_code 4328229

loop_
_symmetry_equiv_pos_as_xyz
'x, y, z'
'-x, y, -z+1/2'
'-x, -y, -z'
'x, -y, z-1/2'

loop_
_atom_site_label
_atom_site_type_symbol
_atom_site_fract_x
_atom_site_fract_y
_atom_site_fract_z
_atom_site_U_iso_or_equiv
_atom_site_adp_type
_atom_site_occupancy
_atom_site_symmetry_multiplicity
_atom_site_calc_flag
_atom_site_refinement_flags
Er1 Er 0.15145(2) 0.07550(3) 0.226347(13) 0.01716(13) Uani 1 1 d .
C1 C 0.1901(5) -0.1203(7) 0.0418(3) 0.0179(13) Uani 1 1 d .
C2 C 0.2561(6) -0.1063(10) 0.0093(4) 0.040(2) Uani 1 1 d .
H2 H 0.3221 -0.0975 0.0292 0.048 Uiso 1 1 calc R
C3 C 0.2232(6) -0.1057(9) -0.0522(3) 0.034(2) Uani 1 1 d .
H3 H 0.2678 -0.0983 -0.0736 0.040 Uiso 1 1 calc R
C4 C 0.1261(5) -0.1157(7) -0.0826(3) 0.0176(13) Uani 1 1 d .
C5 C 0.0595(6) -0.1249(9) -0.0508(4) 0.0320(18) Uani 1 1 d .
H5 H -0.0066 -0.1291 -0.0709 0.038 Uiso 1 1 calc R
C6 C 0.0912(5) -0.1279(9) 0.0101(3) 0.0314(19) Uani 1 1 d .
H6 H 0.0461 -0.1352 0.0312 0.038 Uiso 1 1 calc R
C7 C 0.0913(6) -0.1174(8) -0.1499(3) 0.0255(16) Uani 1 1 d .
C8 C 0.2157(5) -0.2905(7) 0.1409(3) 0.0189(14) Uani 1 1 d .
C9 C 0.2189(8) -0.3914(9) 0.1002(4) 0.041(2) Uani 1 1 d .
H9 H 0.2309 -0.3737 0.0642 0.049 Uiso 1 1 calc R
C10 C 0.2035(8) -0.5177(9) 0.1159(4) 0.040(2) Uani 1 1 d .
H10 H 0.2022 -0.5839 0.0892 0.048 Uiso 1 1 calc R
C11 C 0.1901(6) -0.5441(7) 0.1707(3) 0.0226(15) Uani 1 1 d .
C12 C 0.1857(6) -0.4436(8) 0.2094(3) 0.0261(16) Uani 1 1 d .
H12 H 0.1736 -0.4610 0.2455 0.031 Uiso 1 1 calc R
C13 C 0.1992(6) -0.3190(8) 0.1942(3) 0.0269(17) Uani 1 1 d .
H13 H 0.1970 -0.2532 0.2205 0.032 Uiso 1 1 calc R
C14 C 0.1737(6) -0.6786(7) 0.1881(3) 0.0238(15) Uani 1 1 d .
C15 C 0.3563(6) -0.0899(8) 0.1467(3) 0.0253(16) Uani 1 1 d .
C16 C 0.3830(5) 0.0433(7) 0.1527(3) 0.0186(14) Uani 1 1 d .
H16 H 0.3358 0.1069 0.1438 0.022 Uiso 1 1 calc R
C17 C 0.4822(6) 0.0743(7) 0.1722(4) 0.0237(16) Uani 1 1 d .
H17 H 0.5009 0.1598 0.1745 0.028 Uiso 1 1 calc R
C18 C 0.5500(5) -0.0163(7) 0.1874(3) 0.0191(14) Uani 1 1 d .
C19 C 0.5237(5) -0.1491(8) 0.1807(3) 0.0258(16) Uani 1 1 d .
H19 H 0.5716 -0.2119 0.1895 0.031 Uiso 1 1 calc R
C20 C 0.4286(5) -0.1822(8) 0.1616(3) 0.0251(16) Uani 1 1 d .
H20 H 0.4115 -0.2682 0.1585 0.030 Uiso 1 1 calc R
C21 C 0.6544(5) 0.0176(8) 0.2134(3) 0.0239(15) Uani 1 1 d .
C22 C 0.0000 -0.1531(11) 0.2500 0.040(3) Uani 1 2 d S
H22 H 0.0000 -0.2421 0.2500 0.048 Uiso 1 2 calc SR
O1 O 0.1548(4) -0.1102(6) -0.1764(2) 0.0286(12) Uani 1 1 d .
O2 O 0.0011(4) -0.1279(6) -0.1753(2) 0.0308(13) Uani 1 1 d .
O3 O 0.1828(4) -0.7703(5) 0.1553(2) 0.0270(12) Uani 1 1 d .
O4 O 0.1503(3) -0.6975(5) 0.2355(2) 0.0211(11) Uani 1 1 d .
O5 O 0.6782(3) 0.1313(6) 0.2313(2) 0.0256(12) Uani 1 1 d .
O6 O 0.7195(4) -0.0697(5) 0.2218(3) 0.0278(13) Uani 1 1 d .
O7 O 0.1715(4) -0.0424(5) 0.1482(2) 0.0191(10) Uani 1 1 d .
O8 O 0.0708(4) -0.1054(5) 0.2411(3) 0.0241(11) Uani 1 1 d .
P1 P 0.22846(12) -0.12770(18) 0.12165(7) 0.0176(4) Uani 1 1 d .

loop_
_atom_site_aniso_label
_atom_site_aniso_U_11
_atom_site_aniso_U_22
_atom_site_aniso_U_33
_atom_site_aniso_U_23
_atom_site_aniso_U_13
_atom_site_aniso_U_12
Er1 0.01560(19) 0.0211(2) 0.01493(19) 0.00023(11) 0.00478(12) 0.00024(11)
C1 0.021(3) 0.014(3) 0.019(3) -0.006(3) 0.005(3) 0.001(3)
C2 0.023(4) 0.072(7) 0.022(4) -0.007(4) 0.004(3) 0.000(4)
C3 0.021(4) 0.064(6) 0.020(4) 0.011(4) 0.013(3) -0.002(4)
C4 0.020(3) 0.014(3) 0.017(3) 0.002(3) 0.002(2) -0.006(3)
C5 0.018(4) 0.044(5) 0.032(4) -0.004(4) 0.004(3) -0.003(3)
C6 0.018(4) 0.066(6) 0.014(3) 0.004(4) 0.010(3) 0.000(4)
C7 0.034(4) 0.023(4) 0.021(4) 0.004(3) 0.010(3) 0.010(3)
C8 0.023(3) 0.020(4) 0.015(3) -0.003(3) 0.008(3) -0.008(3)
C9 0.059(6) 0.034(5) 0.034(5) -0.014(4) 0.022(4) -0.011(4)
C10 0.065(6) 0.028(5) 0.030(4) -0.007(4) 0.021(4) -0.007(4)
C11 0.026(4) 0.018(3) 0.027(4) 0.000(3) 0.011(3) 0.000(3)
C12 0.028(4) 0.028(4) 0.024(4) -0.002(3) 0.010(3) -0.003(3)
C13 0.047(5) 0.024(4) 0.010(3) -0.004(3) 0.010(3) -0.003(3)
C14 0.028(4) 0.024(4) 0.016(3) 0.006(3) 0.002(3) 0.004(3)
C15 0.023(4) 0.033(4) 0.022(4) 0.001(3) 0.009(3) 0.006(3)
C16 0.017(3) 0.017(3) 0.021(3) 0.004(3) 0.005(3) 0.013(3)
C17 0.017(3) 0.031(4) 0.025(4) 0.000(3) 0.009(3) -0.005(3)
C18 0.009(3) 0.026(4) 0.024(3) -0.007(3) 0.006(2) -0.007(3)
C19 0.022(4) 0.027(4) 0.026(4) -0.006(3) 0.005(3) 0.006(3)
C20 0.022(4) 0.032(4) 0.021(3) -0.003(3) 0.006(3) 0.010(3)
C21 0.030(4) 0.026(4) 0.015(3) 0.004(3) 0.005(3) 0.003(3)
C22 0.027(6) 0.016(5) 0.085(10) 0.000 0.031(6) 0.000
O1 0.034(3) 0.041(3) 0.011(2) 0.001(2) 0.007(2) -0.003(3)
O2 0.022(3) 0.049(4) 0.018(2) 0.001(2) 0.001(2) 0.000(3)
O3 0.038(3) 0.020(3) 0.026(3) -0.001(2) 0.014(2) -0.006(2)
O4 0.024(3) 0.022(3) 0.020(2) -0.002(2) 0.010(2) -0.0034(19)
O5 0.004(2) 0.032(3) 0.037(3) 0.003(2) 0.0009(19) -0.004(2)
O6 0.012(2) 0.027(3) 0.043(3) -0.004(2) 0.007(2) 0.000(2)
O7 0.023(3) 0.016(2) 0.020(2) -0.0024(19) 0.0076(19) 0.000(2)
O8 0.012(2) 0.019(3) 0.043(3) 0.004(2) 0.012(2) -0.0046(19)
P1 0.0161(8) 0.0223(9) 0.0132(8) -0.0016(7) 0.0026(6) -0.0016(7)

loop_
_atom_type_symbol
_atom_type_description
_atom_type_scat_dispersion_real
_atom_type_scat_dispersion_imag
_atom_type_scat_source
C C 0.0033 0.0016 'International Tables Vol C Tables 4.2.6.8 and 6.1.1.4'
H H 0.0000 0.0000 'International Tables Vol C Tables 4.2.6.8 and 6.1.1.4'
N N 0.0061 0.0033 'International Tables Vol C Tables 4.2.6.8 and 6.1.1.4'
O O 0.0106 0.0060 'International Tables Vol C Tables 4.2.6.8 and 6.1.1.4'
P P 0.1023 0.0942 'International Tables Vol C Tables 4.2.6.8 and 6.1.1.4'
Er Er -0.2586 4.9576 'International Tables Vol C Tables 4.2.6.8 and 6.1.1.4'

loop_
_geom_angle_atom_site_label_1
_geom_angle_atom_site_label_2
_geom_angle_atom_site_label_3
_geom_angle
_geom_angle_site_symmetry_1
_geom_angle_site_symmetry_3
O2 Er1 O1 102.5(2) 3 4_556
O2 Er1 O7 92.5(2) 3 .
O1 Er1 O7 155.09(19) 4_556 .
O2 Er1 O8 79.7(2) 3 .
O1 Er1 O8 80.9(2) 4_556 .
O7 Er1 O8 82.46(19) . .
O2 Er1 O4 76.8(2) 3 1_565
O1 Er1 O4 75.65(19) 4_556 1_565
O7 Er1 O4 127.72(17) . 1_565
O8 Er1 O4 141.98(18) . 1_565
O2 Er1 O6 154.9(2) 3 2_655
O1 Er1 O6 79.5(2) 4_556 2_655
O7 Er1 O6 78.58(19) . 2_655
O8 Er1 O6 75.95(18) . 2_655
O4 Er1 O6 127.09(17) 1_565 2_655
O2 Er1 O5 150.8(2) 3 2_655
O1 Er1 O5 80.7(2) 4_556 2_655
O7 Er1 O5 95.75(18) . 2_655
O8 Er1 O5 129.17(19) . 2_655
O4 Er1 O5 75.97(18) 1_565 2_655
O6 Er1 O5 54.25(18) 2_655 2_655
O2 Er1 O3 80.1(2) 3 1_565
O1 Er1 O3 128.07(19) 4_556 1_565
O7 Er1 O3 73.66(18) . 1_565
O8 Er1 O3 147.78(19) . 1_565
O4 Er1 O3 54.17(17) 1_565 1_565
O6 Er1 O3 118.72(19) 2_655 1_565
O5 Er1 O3 75.49(19) 2_655 1_565
O2 Er1 C14 77.9(2) 3 1_565
O1 Er1 C14 101.8(2) 4_556 1_565
O7 Er1 C14 100.7(2) . 1_565
O8 Er1 C14 157.5(2) . 1_565
O4 Er1 C14 27.15(19) 1_565 1_565
O6 Er1 C14 126.6(2) 2_655 1_565
O5 Er1 C14 73.0(2) 2_655 1_565
O3 Er1 C14 27.0(2) 1_565 1_565
O2 Er1 C21 177.2(2) 3 2_655
O1 Er1 C21 79.3(2) 4_556 2_655
O7 Er1 C21 86.5(2) . 2_655
O8 Er1 C21 102.8(2) . 2_655
O4 Er1 C21 101.7(2) 1_565 2_655
O6 Er1 C21 27.2(2) 2_655 2_655
O5 Er1 C21 27.0(2) 2_655 2_655
O3 Er1 C21 97.1(2) 1_565 2_655
C14 Er1 C21 99.7(2) 1_565 2_655
C2 C1 C6 118.1(7) . .
C2 C1 P1 121.9(6) . .
C6 C1 P1 119.9(5) . .
C3 C2 C1 119.7(8) . .
C4 C3 C2 121.4(7) . .
C3 C4 C5 119.3(7) . .
C3 C4 C7 120.9(7) . .
C5 C4 C7 119.8(7) . .
C6 C5 C4 119.8(7) . .
C5 C6 C1 121.5(7) . .
O1 C7 O2 125.1(7) . .
O1 C7 C4 117.0(7) . .
O2 C7 C4 117.9(7) . .
C13 C8 C9 119.7(7) . .
C13 C8 P1 119.8(6) . .
C9 C8 P1 120.5(6) . .
C10 C9 C8 118.6(8) . .
C11 C10 C9 120.5(8) . .
C10 C11 C12 119.8(7) . .
C10 C11 C14 121.1(7) . .
C12 C11 C14 119.0(7) . .
C13 C12 C11 120.2(7) . .
C8 C13 C12 121.1(7) . .
O3 C14 O4 121.3(7) . .
O3 C14 C11 119.5(7) . .
O4 C14 C11 119.2(7) . .
O3 C14 Er1 62.3(4) . 1_545
O4 C14 Er1 59.1(4) . 1_545
C11 C14 Er1 176.8(5) . 1_545
C20 C15 C16 119.3(7) . .
C20 C15 P1 123.2(6) . .
C16 C15 P1 117.4(5) . .
C17 C16 C15 118.2(6) . .
C18 C17 C16 121.2(7) . .
C17 C18 C19 120.6(6) . .
C17 C18 C21 120.8(7) . .
C19 C18 C21 118.5(7) . .
C20 C19 C18 119.5(7) . .
C19 C20 C15 121.1(8) . .
O5 C21 O6 120.2(7) . .
O5 C21 C18 119.8(7) . .
O6 C21 C18 119.8(7) . .
O5 C21 Er1 60.1(4) . 2_655
O6 C21 Er1 60.1(4) . 2_655
C18 C21 Er1 174.3(5) . 2_655
O8 C22 O8 131.3(11) . 2
C7 O1 Er1 134.5(5) . 4
C7 O2 Er1 160.2(6) . 3
C14 O3 Er1 90.6(4) . 1_545
C14 O4 Er1 93.8(4) . 1_545
C21 O5 Er1 92.8(4) . 2_655
C21 O6 Er1 92.7(4) . 2_655
P1 O7 Er1 152.0(3) . .
C22 O8 Er1 148.9(6) . .
O7 P1 C8 111.0(3) . .
O7 P1 C1 112.3(3) . .
C8 P1 C1 106.5(3) . .
O7 P1 C15 112.1(3) . .
C8 P1 C15 107.4(3) . .
C1 P1 C15 107.2(3) . .

loop_
_geom_bond_atom_site_label_1
_geom_bond_atom_site_label_2
_geom_bond_distance
_geom_bond_site_symmetry_2
Er1 O2 2.234(5) 3
Er1 O1 2.293(5) 4_556
Er1 O7 2.296(5) .
Er1 O8 2.300(5) .
Er1 O4 2.384(5) 1_565
Er1 O6 2.426(5) 2_655
Er1 O5 2.428(5) 2_655
Er1 O3 2.456(5) 1_565
Er1 C14 2.773(8) 1_565
Er1 C21 2.797(8) 2_655
C1 C2 1.394(11) .
C1 C6 1.397(10) .
C1 P1 1.786(7) .
C2 C3 1.375(11) .
C3 C4 1.371(10) .
C4 C5 1.386(11) .
C4 C7 1.503(9) .
C5 C6 1.362(10) .
C7 O1 1.256(10) .
C7 O2 1.262(9) .
C8 C13 1.373(9) .
C8 C9 1.432(11) .
C8 P1 1.785(7) .
C9 C10 1.406(12) .
C10 C11 1.385(11) .
C11 C12 1.402(11) .
C11 C14 1.502(10) .
C12 C13 1.380(11) .
C14 O3 1.261(9) .
C14 O4 1.268(8) .
C14 Er1 2.773(8) 1_545
C15 C20 1.386(10) .
C15 C16 1.440(10) .
C15 P1 1.803(8) .
C16 C17 1.402(10) .
C17 C18 1.332(10) .
C18 C19 1.435(11) .
C18 C21 1.487(9) .
C19 C20 1.354(11) .
C21 O5 1.273(10) .
C21 O6 1.281(9) .
C21 Er1 2.797(8) 2_655
C22 O8 1.210(7) .
C22 O8 1.210(7) 2
O1 Er1 2.293(5) 4
O2 Er1 2.234(5) 3
O3 Er1 2.456(5) 1_545
O4 Er1 2.384(5) 1_545
O5 Er1 2.428(5) 2_655
O6 Er1 2.426(5) 2_655
O7 P1 1.472(5) .

loop_
_platon_squeeze_void_nr
_platon_squeeze_void_average_x
_platon_squeeze_void_average_y
_platon_squeeze_void_average_z
_platon_squeeze_void_volume
_platon_squeeze_void_count_electrons
1 0.414 -0.102 0.419 1773.0 223.5
